data_7222140
loop_
_publ_author_name
'Ma, Yuan-Yuan'
'Tan, Hua-Qiao'
'Wang, Yong-Hui'
'Hao, Xiu-Li'
'Feng, Xiao-Jia'
'Zang, Hong-Ying'
'Li, Yang-Guang'

_publ_section_title
;
 Polyoxometalate-based metal--organic coordination networks for
 heterogeneous catalytic desulfurization
;
_journal_issue 41
_journal_name_full CrystEngComm
_journal_page_first 7938
_journal_paper_doi 10.1039/C5CE01533B
_journal_volume 17
_journal_year 2015
_chemical_formula_sum 'C48 H60 B Co2.5 N24 O46 W12'
_chemical_formula_weight 4073.53
_chemical_name_systematic
; 
 ? 
;
_space_group_IT_number 2
_symmetry_cell_setting triclinic
_symmetry_space_group_name_Hall '-P 1'
_symmetry_space_group_name_H-M 'P -1'
_atom_sites_solution_hydrogens geom
_atom_sites_solution_primary direct
_atom_sites_solution_secondary difmap
_audit_creation_method SHELXL-97
_audit_update_record
;
2015-09-02 deposited with the CCDC.
2015-09-14 downloaded from the CCDC.
;
_cell_angle_alpha 85.5140(10)
_cell_angle_beta 78.9940(10)
_cell_angle_gamma 66.8170(10)
_cell_formula_units_Z 2
_cell_length_a 11.7046(9)
_cell_length_b 14.5353(11)
_cell_length_c 28.585(2)
_cell_measurement_temperature 298(2)
_cell_volume 4388.2(6)
_computing_cell_refinement 'SAINT (Bruker, 1999)'
_computing_data_collection 'SMART (Bruker, 1997)'
_computing_data_reduction SAINT
_computing_structure_refinement 'SHELXL-97 (Sheldrick, 1997)'
_computing_structure_solution 'SHELXS-97 (Sheldrick, 1990)'
_diffrn_ambient_temperature 298(2)
_diffrn_measured_fraction_theta_full 0.988
_diffrn_measured_fraction_theta_max 0.988
_diffrn_measurement_device_type 'Bruker APEX CCD area-detector'
_diffrn_measurement_method '\w scans'
_diffrn_radiation_monochromator graphite
_diffrn_radiation_source 'fine-focus sealed tube'
_diffrn_radiation_type MoK\a
_diffrn_radiation_wavelength 0.71073
_diffrn_reflns_av_R_equivalents 0.0322
_diffrn_reflns_av_sigmaI/netI 0.0596
_diffrn_reflns_limit_h_max 13
_diffrn_reflns_limit_h_min -12
_diffrn_reflns_limit_k_max 17
_diffrn_reflns_limit_k_min -17
_diffrn_reflns_limit_l_max 33
_diffrn_reflns_limit_l_min -33
_diffrn_reflns_number 22991
_diffrn_reflns_theta_full 25.00
_diffrn_reflns_theta_max 25.00
_diffrn_reflns_theta_min 1.94
_exptl_absorpt_coefficient_mu 16.215
_exptl_absorpt_correction_T_max 0.1399
_exptl_absorpt_correction_T_min 0.1247
_exptl_absorpt_correction_type multi-scan
_exptl_absorpt_process_details 'SADABS (Sheldrick, 1996)'
_exptl_crystal_colour purple
_exptl_crystal_density_diffrn 3.083
_exptl_crystal_density_method 'not measured'
_exptl_crystal_description block
_exptl_crystal_F_000 3689
_exptl_crystal_size_max 0.22
_exptl_crystal_size_mid 0.21
_exptl_crystal_size_min 0.20
_platon_squeeze_details
;
;
_refine_diff_density_max 2.155
_refine_diff_density_min -2.624
_refine_diff_density_rms 0.320
_refine_ls_extinction_method none
_refine_ls_goodness_of_fit_ref 1.026
_refine_ls_hydrogen_treatment mixed
_refine_ls_matrix_type full
_refine_ls_number_parameters 1113
_refine_ls_number_reflns 15268
_refine_ls_number_restraints 279
_refine_ls_restrained_S_all 1.028
_refine_ls_R_factor_all 0.0555
_refine_ls_R_factor_gt 0.0420
_refine_ls_shift/su_max 0.002
_refine_ls_shift/su_mean 0.000
_refine_ls_structure_factor_coef Fsqd
_refine_ls_weighting_details 'calc w=1/[\s^2^(Fo^2^)+(0.0483P)^2^+8.0272P] where P=(Fo^2^+2Fc^2^)/3'
_refine_ls_weighting_scheme calc
_refine_ls_wR_factor_gt 0.0962
_refine_ls_wR_factor_ref 0.1011
_reflns_number_gt 12484
_reflns_number_total 15268
_reflns_threshold_expression >2sigma(I)
_cod_data_source_file c5ce01533b2.cif
_cod_data_source_block c2t
_cod_depositor_comments
;
The following automatic conversions were performed:

'_symmetry_cell_setting' value 'Triclinic' changed to 'triclinic'
according to
/usr/data/users/saulius/crontab/automatic-downloads/rss-feeds/RSC/lib/dictionaries/cif_core.dic
dictionary named 'cif_core.dic' version 2.4.2 from 2011-04-26.

Automatic conversion script
Id: cif_fix_values 3271 2015-04-21 07:52:19Z andrius 

 Adding full bibliography for 7222140--7222142.cif.
;
_cod_original_cell_volume 4388.3(6)
_cod_original_sg_symbol_H-M P-1
_cod_original_formula_sum 'C48 H60 B Co2.50 N24 O46 W12'
_cod_database_code 7222140

loop_
_symmetry_equiv_pos_as_xyz
'x, y, z'
'-x, -y, -z'

loop_
_atom_site_label
_atom_site_type_symbol
_atom_site_fract_x
_atom_site_fract_y
_atom_site_fract_z
_atom_site_U_iso_or_equiv
_atom_site_adp_type
_atom_site_occupancy
_atom_site_symmetry_multiplicity
_atom_site_calc_flag
_atom_site_refinement_flags
_atom_site_disorder_assembly
_atom_site_disorder_group
Co1 Co 1.51744(14) 0.35577(11) 0.77552(5) 0.0126(3) Uani 1 1 d . . .
Co2 Co 0.26562(14) 0.94023(11) 0.70726(5) 0.0139(3) Uani 1 1 d . . .
Co3 Co 1.0000 0.5000 1.0000 0.0168(5) Uani 1 2 d S . .
B1 B 0.8703(12) 0.6665(10) 0.7628(4) 0.013(3) Uani 1 1 d . . .
W1 W 0.98987(4) 0.40349(3) 0.780234(18) 0.01668(11) Uani 1 1 d . . .
W2 W 0.97034(4) 0.55107(3) 0.866935(16) 0.01473(11) Uani 1 1 d . . .
W3 W 0.63521(4) 0.69172(4) 0.863126(16) 0.01399(11) Uani 1 1 d . . .
W4 W 0.76260(4) 0.92568(3) 0.751080(17) 0.01304(11) Uani 1 1 d . . .
W5 W 0.65888(4) 0.54886(3) 0.773939(17) 0.01359(11) Uani 1 1 d . . .
W6 W 0.78524(4) 0.76572(4) 0.653851(17) 0.01608(11) Uani 1 1 d . . .
W7 W 0.55008(4) 0.79388(3) 0.761484(16) 0.01147(11) Uani 1 1 d . . .
W8 W 0.84930(4) 0.82287(3) 0.852606(16) 0.01321(11) Uani 1 1 d . . .
W9 W 1.08786(4) 0.63917(4) 0.657210(17) 0.01750(12) Uani 1 1 d . . .
W10 W 1.06330(4) 0.79659(3) 0.755837(17) 0.01273(11) Uani 1 1 d . . .
W11 W 1.18200(4) 0.52422(3) 0.769165(18) 0.01542(11) Uani 1 1 d . . .
W12 W 0.89584(5) 0.51863(4) 0.667344(18) 0.01935(12) Uani 1 1 d . . .
O1 O 1.2166(8) 0.6282(7) 0.6155(3) 0.031(2) Uani 1 1 d . . .
O2 O 0.7184(8) 0.8351(6) 0.6079(3) 0.025(2) Uani 1 1 d . . .
O3 O 1.0476(7) 0.5336(6) 0.6377(3) 0.0211(19) Uani 1 1 d . . .
O4 O 1.3445(7) 0.4704(6) 0.7635(3) 0.0205(19) Uani 1 1 d . . .
O5 O 1.0261(8) 0.2775(6) 0.7801(3) 0.029(2) Uani 1 1 d . . .
O6 O 0.8054(7) 0.6368(6) 0.6350(3) 0.0203(19) Uani 1 1 d . . .
O7 O 1.1572(7) 0.4027(6) 0.7670(3) 0.0200(18) Uani 1 1 d U . .
O8 O 0.6867(7) 1.0476(6) 0.7380(3) 0.027(2) Uani 1 1 d . . .
O9 O 0.9899(8) 0.5218(6) 0.9255(3) 0.0210(19) Uani 1 1 d . . .
O10 O 0.5994(7) 0.5892(5) 0.8402(3) 0.0144(17) Uani 1 1 d . . .
O11 O 0.9847(7) 0.4242(6) 0.8466(3) 0.0198(18) Uani 1 1 d . . .
O12 O 0.9604(8) 0.7336(6) 0.6261(3) 0.0210(19) Uani 1 1 d . . .
O13 O 0.5455(8) 0.7035(7) 0.9188(3) 0.028(2) Uani 1 1 d . . .
O14 O 0.5131(7) 0.7858(6) 0.8296(3) 0.0175(18) Uani 1 1 d . . .
O15 O 0.8364(8) 0.8765(6) 0.9053(3) 0.025(2) Uani 1 1 d . . .
O16 O 1.1429(7) 0.5174(5) 0.8381(3) 0.0162(17) Uani 1 1 d U . .
O17 O 0.8958(9) 0.4327(7) 0.6297(3) 0.033(2) Uani 1 1 d . . .
O18 O 0.5281(7) 0.6714(6) 0.7595(3) 0.0150(17) Uani 1 1 d . . .
O19 O 1.0049(7) 0.8325(5) 0.8210(3) 0.0145(17) Uani 1 1 d . . .
O20 O 0.8839(6) 0.7597(5) 0.7751(2) 0.0094(16) Uani 1 1 d . . .
O21 O 1.1542(7) 0.6619(6) 0.7746(3) 0.0160(17) Uani 1 1 d . . .
O22 O 0.7597(7) 0.9368(6) 0.8183(3) 0.0155(17) Uani 1 1 d . . .
O23 O 0.9320(7) 0.9151(5) 0.7398(3) 0.0145(17) Uani 1 1 d . . .
O24 O 1.1654(7) 0.5498(6) 0.7049(3) 0.0206(19) Uani 1 1 d U . .
O25 O 0.9776(7) 0.4366(6) 0.7148(3) 0.0199(18) Uani 1 1 d . . .
O26 O 1.0823(7) 0.7433(6) 0.6955(3) 0.0172(18) Uani 1 1 d . . .
O27 O 1.1812(8) 0.8407(6) 0.7448(3) 0.0215(19) Uani 1 1 d . . .
O28 O 0.8978(7) 0.6530(5) 0.7089(3) 0.0120(16) Uani 1 1 d U . .
O29 O 0.8100(7) 0.4574(5) 0.7910(3) 0.0157(17) Uani 1 1 d . . .
O30 O 0.9634(7) 0.5773(5) 0.7859(3) 0.0120(16) Uani 1 1 d . . .
O31 O 0.7366(7) 0.6719(5) 0.7822(3) 0.0099(16) Uani 1 1 d . . .
O32 O 0.7412(7) 0.5386(6) 0.7109(3) 0.0177(18) Uani 1 1 d . . .
O33 O 0.7917(7) 0.8661(6) 0.6911(3) 0.0156(17) Uani 1 1 d U . .
O34 O 0.6232(7) 0.8857(5) 0.7683(3) 0.0134(17) Uani 1 1 d . . .
O35 O 0.4028(7) 0.8775(6) 0.7519(3) 0.0187(18) Uani 1 1 d . . .
O36 O 0.7073(7) 0.7880(6) 0.8657(3) 0.0148(17) Uani 1 1 d . . .
O37 O 0.9465(7) 0.6870(6) 0.8679(3) 0.0174(18) Uani 1 1 d . . .
O38 O 0.7923(7) 0.5933(5) 0.8756(3) 0.0155(17) Uani 1 1 d . . .
O39 O 0.5790(7) 0.4728(6) 0.7731(3) 0.0209(19) Uani 1 1 d . . .
O40 O 0.6380(7) 0.7732(6) 0.6980(3) 0.0160(17) Uani 1 1 d . . .
N1 N 1.5740(8) 0.3345(6) 0.7018(2) 0.021(2) Uani 1 1 d GDU . .
N2 N 1.6143(9) 0.2480(5) 0.6766(3) 0.048(3) Uani 1 1 d GDU . .
C1 C 1.6334(9) 0.2709(5) 0.6292(2) 0.022(3) Uani 1 1 d GDU . .
H1 H 1.6609 0.2259 0.6041 0.022 Uiso 1 1 calc R . .
N3 N 1.6048(9) 0.3715(6) 0.6251(2) 0.037(3) Uani 1 1 d GDU . .
C2 C 1.5680(10) 0.4108(5) 0.6700(3) 0.043(4) Uani 1 1 d GDU . .
H2 H 1.5434 0.4777 0.6776 0.043 Uiso 1 1 calc R . .
C3 C 1.6171(17) 0.4207(12) 0.5789(4) 0.054(4) Uani 1 1 d DU . .
H3A H 1.7059 0.4039 0.5663 0.054 Uiso 1 1 calc R . .
H3B H 1.5773 0.4926 0.5833 0.054 Uiso 1 1 calc R . .
C4 C 1.5591(10) 0.3914(7) 0.5438(3) 0.043(3) Uani 1 1 d GDU . .
C5 C 1.6366(8) 0.3303(8) 0.5061(3) 0.051(4) Uani 1 1 d GDU . .
H5 H 1.7238 0.3066 0.5034 0.051 Uiso 1 1 calc R . .
C6 C 1.5842(8) 0.3043(7) 0.4723(3) 0.043(4) Uani 1 1 d GDU . .
H6 H 1.6362 0.2632 0.4469 0.043 Uiso 1 1 calc R . .
C7 C 1.4543(9) 0.3395(7) 0.4762(3) 0.033(3) Uani 1 1 d GDU . .
C8 C 1.3769(8) 0.4006(7) 0.5139(3) 0.044(4) Uani 1 1 d GDU . .
H8 H 1.2896 0.4243 0.5166 0.044 Uiso 1 1 calc R . .
C9 C 1.4293(9) 0.4266(7) 0.5477(3) 0.045(3) Uani 1 1 d GDU . .
H9 H 1.3772 0.4677 0.5730 0.045 Uiso 1 1 calc R . .
C10 C 1.3932(10) 0.3131(10) 0.4412(3) 0.035(4) Uani 1 1 d D . .
H10A H 1.3635 0.2616 0.4548 0.035 Uiso 1 1 calc R . .
H10B H 1.3203 0.3716 0.4352 0.035 Uiso 1 1 calc R . .
N16 N 1.6234(7) 0.1842(5) 0.3388(2) 0.020(2) Uani 1 1 d GDU . .
C31 C 1.6033(8) 0.2823(5) 0.3283(2) 0.026(3) Uani 1 1 d GDU . .
H31 H 1.6438 0.3057 0.3018 0.026 Uiso 1 1 calc R . .
N17 N 1.5130(7) 0.3401(4) 0.3638(3) 0.029(2) Uani 1 1 d GDU . .
N25 N 1.4773(7) 0.2776(5) 0.3962(2) 0.024(2) Uani 1 1 d GDU . .
C32 C 1.5456(7) 0.1813(5) 0.3808(2) 0.022(3) Uani 1 1 d GDU . .
H32 H 1.5400 0.1240 0.3961 0.022 Uiso 1 1 calc R . .
N4 N 1.4452(7) 0.2427(5) 0.7841(3) 0.019(2) Uani 1 1 d GDU . .
C13 C 1.3846(7) 0.2121(5) 0.7560(2) 0.020(2) Uani 1 1 d GDU . .
H13 H 1.3621 0.2409 0.7272 0.020 Uiso 1 1 calc R . .
N5 N 1.3630(7) 0.1318(5) 0.7776(2) 0.022(2) Uani 1 1 d GDU . .
N6 N 1.4102(7) 0.1127(5) 0.8191(2) 0.019(2) Uani 1 1 d GDU . .
C14 C 1.4610(7) 0.1812(6) 0.8231(2) 0.022(3) Uani 1 1 d GDU . .
H14 H 1.4995 0.1853 0.8481 0.022 Uiso 1 1 calc R . .
C15 C 1.3933(9) 0.0383(8) 0.8538(4) 0.024(3) Uani 1 1 d D . .
H15A H 1.4212 0.0448 0.8828 0.024 Uiso 1 1 calc R . .
H15B H 1.4438 -0.0284 0.8412 0.024 Uiso 1 1 calc R . .
C16 C 1.2590(6) 0.0529(6) 0.8646(3) 0.022(3) Uani 1 1 d GDU . .
C17 C 1.2225(6) -0.0258(5) 0.8604(3) 0.024(3) Uani 1 1 d GDU . .
H17 H 1.2833 -0.0895 0.8528 0.024 Uiso 1 1 calc R . .
C18 C 1.0951(7) -0.0092(5) 0.8676(3) 0.029(3) Uani 1 1 d GDU . .
H18 H 1.0707 -0.0619 0.8648 0.029 Uiso 1 1 calc R . .
C19 C 1.0043(6) 0.0860(6) 0.8790(3) 0.026(3) Uani 1 1 d GDU . .
C20 C 1.0408(6) 0.1646(5) 0.8831(3) 0.036(3) Uani 1 1 d GDU . .
H20 H 0.9800 0.2284 0.8908 0.036 Uiso 1 1 calc R . .
C21 C 1.1682(7) 0.1481(5) 0.8760(3) 0.035(3) Uani 1 1 d GDU . .
H21 H 1.1926 0.2008 0.8788 0.035 Uiso 1 1 calc R . .
C22 C 0.8687(9) 0.1045(10) 0.8849(4) 0.034(3) Uani 1 1 d DU . .
H22A H 0.8582 0.0412 0.8884 0.034 Uiso 1 1 calc R . .
H22B H 0.8234 0.1434 0.9135 0.034 Uiso 1 1 calc R . .
N8 N 0.6892(6) 0.2570(5) 0.7966(3) 0.024(2) Uani 1 1 d GDU . .
C23 C 0.7040(7) 0.2369(6) 0.8430(2) 0.031(3) Uani 1 1 d GDU . .
H23 H 0.6474 0.2708 0.8695 0.031 Uiso 1 1 calc R . .
N7 N 0.8167(7) 0.1583(6) 0.8438(2) 0.026(2) Uani 1 1 d GDU . .
N9 N 0.8716(6) 0.1298(5) 0.7978(3) 0.035(3) Uani 1 1 d GDU . .
C24 C 0.7927(8) 0.1907(6) 0.7686(2) 0.030(3) Uani 1 1 d GDU . .
H24 H 0.8070 0.1877 0.7355 0.030 Uiso 1 1 calc R . .
N10 N 0.1167(7) 1.0020(6) 0.6689(3) 0.026(2) Uani 1 1 d GDU . .
C37 C 0.0682(8) 0.9531(5) 0.6442(3) 0.030(3) Uani 1 1 d GDU . .
H37 H 0.1014 0.8848 0.6383 0.030 Uiso 1 1 calc R . .
N11 N -0.0377(7) 1.0226(7) 0.6297(3) 0.034(3) Uani 1 1 d GDU . .
N12 N -0.0547(7) 1.1144(6) 0.6455(3) 0.049(3) Uani 1 1 d GDU . .
C38 C 0.0408(8) 1.1016(5) 0.6697(3) 0.040(3) Uani 1 1 d GDU . .
H38 H 0.0520 1.1518 0.6841 0.040 Uiso 1 1 calc R . .
C39 C -0.1142(13) 1.0054(14) 0.5994(4) 0.052(5) Uani 1 1 d D . .
H39A H -0.1981 1.0579 0.6046 0.052 Uiso 1 1 calc R . .
H39B H -0.1221 0.9420 0.6079 0.052 Uiso 1 1 calc R . .
C40 C -0.0577(13) 1.0041(11) 0.5489(4) 0.039(4) Uani 1 1 d D . .
C53 C -0.052(2) 1.0852(14) 0.5222(8) 0.096(7) Uani 1 1 d DU . .
H53 H -0.0842 1.1465 0.5377 0.096 Uiso 1 1 calc R . .
C54 C 0.003(2) 0.9162(13) 0.5239(7) 0.089(7) Uani 1 1 d DU . .
H54 H 0.0110 0.8561 0.5396 0.089 Uiso 1 1 calc R . .
N13 N 0.3650(7) 1.0271(6) 0.6722(2) 0.020(2) Uani 1 1 d GDU . .
C26 C 0.3373(7) 1.0822(6) 0.6318(3) 0.033(3) Uani 1 1 d GDU . .
H26 H 0.2640 1.0984 0.6193 0.033 Uiso 1 1 calc R . .
N14 N 0.4362(7) 1.1092(6) 0.6132(2) 0.029(2) Uani 1 1 d GDU . .
N15 N 0.5250(6) 1.0709(6) 0.6420(3) 0.030(3) Uani 1 1 d GDU . .
C25 C 0.4810(7) 1.0201(6) 0.6785(3) 0.027(3) Uani 1 1 d GDU . .
H25 H 0.5226 0.9867 0.7032 0.027 Uiso 1 1 calc R . .
C27 C 0.4598(17) 1.1529(10) 0.5669(3) 0.051(5) Uani 1 1 d D . .
H27A H 0.5330 1.1700 0.5642 0.051 Uiso 1 1 calc R . .
H27B H 0.3876 1.2133 0.5624 0.051 Uiso 1 1 calc R . .
C28 C 0.4822(12) 1.0779(10) 0.5313(4) 0.038(4) Uani 1 1 d D . .
C29 C 0.5995(13) 0.9981(11) 0.5205(6) 0.048(4) Uani 1 1 d D . .
H29 H 0.6663 0.9960 0.5342 0.048 Uiso 1 1 calc R . .
C30 C 0.3813(14) 1.0798(14) 0.5111(6) 0.056(5) Uani 1 1 d D . .
H30 H 0.3024 1.1315 0.5182 0.056 Uiso 1 1 calc R . .
N19 N 0.9119(8) 0.3981(6) 1.0009(3) 0.027(2) Uani 1 1 d GDU . .
C41 C 0.8442(10) 0.3903(7) 0.9683(3) 0.045(4) Uani 1 1 d GDU . .
H41 H 0.8272 0.4303 0.9414 0.045 Uiso 1 1 calc R . .
N20 N 0.8059(10) 0.3129(7) 0.9822(3) 0.054(4) Uani 1 1 d GDU . .
N21 N 0.8499(10) 0.2729(6) 1.0234(3) 0.045(3) Uani 1 1 d GDU . .
C42 C 0.9154(9) 0.3256(6) 1.0350(3) 0.039(4) Uani 1 1 d GDU . .
H42 H 0.9552 0.3142 1.0613 0.039 Uiso 1 1 calc R . .
C43 C 0.8300(16) 0.1859(8) 1.0464(5) 0.057(5) Uani 1 1 d D . .
H43A H 0.7435 0.1939 1.0469 0.057 Uiso 1 1 calc R . .
H43B H 0.8430 0.1817 1.0791 0.057 Uiso 1 1 calc R . .
C44 C 0.9165(12) 0.0925(9) 1.0214(5) 0.040(4) Uani 1 1 d DU . .
C45 C 0.8703(16) 0.0226(11) 1.0105(5) 0.044(4) Uani 1 1 d D . .
H45 H 0.7842 0.0366 1.0171 0.044 Uiso 1 1 calc R . .
C46 C 1.0466(12) 0.0662(11) 1.0100(5) 0.038(4) Uani 1 1 d DU . .
H46 H 1.0788 0.1118 1.0168 0.038 Uiso 1 1 calc R . .
N22 N 1.1770(7) 0.3818(6) 0.9796(3) 0.027(2) Uani 1 1 d GDU . .
C47 C 1.2042(8) 0.3309(7) 0.9378(3) 0.067(6) Uani 1 1 d GDU . .
H47 H 1.1499 0.3419 0.9162 0.067 Uiso 1 1 calc R . .
N23 N 1.3253(8) 0.2607(7) 0.9336(3) 0.052(4) Uani 1 1 d GDU . .
N24 N 1.3730(6) 0.2683(6) 0.9727(3) 0.031(3) Uani 1 1 d GDU . .
C48 C 1.2814(8) 0.3431(6) 1.0011(3) 0.034(3) Uani 1 1 d GDU . .
H48 H 1.2887 0.3640 1.0299 0.034 Uiso 1 1 calc R . .
C49 C 1.4972(10) 0.1977(8) 0.9799(5) 0.037(4) Uani 1 1 d DU . .
H49A H 1.5215 0.2203 1.0060 0.037 Uiso 1 1 calc R . .
H49B H 1.5584 0.1957 0.9514 0.037 Uiso 1 1 calc R . .
C50 C 1.4989(12) 0.0965(8) 0.9905(4) 0.034(3) Uani 1 1 d D . .
C51 C 1.4316(15) 0.0759(12) 1.0321(5) 0.052(5) Uani 1 1 d D . .
H51 H 1.3864 0.1261 1.0545 0.052 Uiso 1 1 calc R . .
C52 C 1.5696(15) 0.0177(11) 0.9593(5) 0.050(4) Uani 1 1 d D . .
H52 H 1.6193 0.0288 0.9317 0.050 Uiso 1 1 calc R . .
O1W O 0.1670(8) 1.0549(6) 0.7558(3) 0.027(2) Uani 1 1 d . . .
H1AW H 0.2019 1.0964 0.7557 0.027 Uiso 1 1 d R . .
H1BW H 0.0908 1.0826 0.7697 0.027 Uiso 1 1 d R . .
O2W O 1.4335(10) 0.3940(7) 0.8497(3) 0.042(3) Uani 1 1 d . . .
H2AW H 1.4446 0.4395 0.8629 0.042 Uiso 1 1 d R . .
H2BW H 1.4114 0.3583 0.8716 0.042 Uiso 1 1 d R . .
O3W O 1.2863(16) 0.6833(14) 0.8524(7) 0.103(5) Uani 1 1 d DU . .
H3WA H 1.309(16) 0.621(4) 0.859(7) 0.103 Uiso 1 1 d D . .
H3WB H 1.336(14) 0.707(11) 0.861(7) 0.103 Uiso 1 1 d D . .
O4W O 0.274(2) 1.3288(17) 0.6560(8) 0.052(6) Uiso 0.50 1 d P . .
O5W O 1.418(3) 0.535(2) 0.9093(10) 0.109(9) Uiso 0.60 1 d P A 1
O5WA O 1.581(4) 0.435(3) 0.9080(16) 0.118(15) Uiso 0.40 1 d P B 2
O6W O 1.122(3) 0.261(2) 0.5779(12) 0.104(10) Uiso 0.50 1 d P . .

loop_
_atom_site_aniso_label
_atom_site_aniso_U_11
_atom_site_aniso_U_22
_atom_site_aniso_U_33
_atom_site_aniso_U_23
_atom_site_aniso_U_13
_atom_site_aniso_U_12
Co1 0.0094(8) 0.0111(8) 0.0169(8) 0.0030(6) -0.0046(6) -0.0029(6)
Co2 0.0092(8) 0.0166(8) 0.0154(8) 0.0029(7) -0.0049(7) -0.0036(7)
Co3 0.0184(12) 0.0125(11) 0.0183(12) 0.0057(9) -0.0111(10) -0.0023(10)
B1 0.010(7) 0.017(7) 0.011(6) 0.001(5) -0.007(5) -0.002(6)
W1 0.0123(2) 0.0085(2) 0.0292(3) 0.0011(2) -0.0089(2) -0.00176(19)
W2 0.0149(3) 0.0141(2) 0.0142(2) 0.00549(19) -0.0083(2) -0.0029(2)
W3 0.0109(2) 0.0190(3) 0.0128(2) 0.0032(2) -0.00362(19) -0.0064(2)
W4 0.0085(2) 0.0091(2) 0.0216(3) 0.00470(19) -0.0072(2) -0.00223(19)
W5 0.0098(2) 0.0105(2) 0.0229(3) 0.00233(19) -0.0066(2) -0.00519(19)
W6 0.0134(3) 0.0209(3) 0.0126(2) 0.0032(2) -0.0050(2) -0.0045(2)
W7 0.0056(2) 0.0102(2) 0.0179(2) 0.00374(19) -0.00561(19) -0.00148(18)
W8 0.0143(2) 0.0130(2) 0.0131(2) -0.00036(19) -0.00357(19) -0.0055(2)
W9 0.0106(2) 0.0231(3) 0.0166(3) -0.0028(2) 0.0000(2) -0.0047(2)
W10 0.0062(2) 0.0129(2) 0.0195(3) 0.00187(19) -0.00303(19) -0.00415(19)
W11 0.0053(2) 0.0124(2) 0.0262(3) 0.0013(2) -0.0055(2) 0.00011(19)
W12 0.0213(3) 0.0195(3) 0.0187(3) -0.0044(2) -0.0042(2) -0.0083(2)
O1 0.013(5) 0.043(6) 0.027(5) -0.010(4) 0.010(4) -0.004(4)
O2 0.024(5) 0.024(5) 0.028(5) 0.016(4) -0.018(4) -0.009(4)
O3 0.015(4) 0.023(5) 0.019(4) -0.009(4) 0.001(4) -0.002(4)
O4 0.007(4) 0.015(4) 0.038(5) -0.008(4) 0.001(4) -0.003(3)
O5 0.036(6) 0.011(4) 0.044(6) 0.008(4) -0.021(5) -0.010(4)
O6 0.015(4) 0.037(5) 0.012(4) -0.004(4) -0.006(3) -0.010(4)
O7 0.014(4) 0.010(4) 0.029(4) -0.007(3) -0.005(3) 0.004(3)
O8 0.014(4) 0.016(5) 0.051(6) 0.015(4) -0.013(4) -0.005(4)
O9 0.022(5) 0.015(4) 0.023(5) 0.006(4) -0.013(4) -0.002(4)
O10 0.014(4) 0.013(4) 0.018(4) 0.006(3) -0.007(3) -0.007(3)
O11 0.020(5) 0.014(4) 0.024(5) 0.004(4) -0.012(4) -0.002(4)
O12 0.023(5) 0.033(5) 0.013(4) 0.005(4) -0.004(4) -0.017(4)
O13 0.026(5) 0.041(6) 0.020(5) 0.003(4) 0.000(4) -0.020(5)
O14 0.015(4) 0.021(4) 0.017(4) 0.010(4) -0.006(4) -0.008(4)
O15 0.026(5) 0.022(5) 0.029(5) -0.004(4) -0.008(4) -0.009(4)
O16 0.012(3) 0.012(3) 0.021(3) 0.005(3) -0.009(3) 0.000(3)
O17 0.038(6) 0.032(6) 0.028(5) -0.015(4) -0.003(4) -0.011(5)
O18 0.016(4) 0.015(4) 0.020(4) 0.000(3) -0.012(4) -0.009(4)
O19 0.006(4) 0.010(4) 0.028(5) -0.005(3) -0.003(3) -0.003(3)
O20 0.004(4) 0.011(4) 0.013(4) 0.003(3) -0.004(3) -0.002(3)
O21 0.004(4) 0.023(5) 0.018(4) -0.002(4) 0.001(3) -0.002(3)
O22 0.015(4) 0.016(4) 0.019(4) -0.003(3) -0.002(3) -0.010(4)
O23 0.013(4) 0.013(4) 0.023(4) 0.003(3) -0.009(3) -0.008(3)
O24 0.005(4) 0.023(4) 0.030(4) -0.010(4) 0.001(3) -0.002(3)
O25 0.017(5) 0.015(4) 0.025(5) -0.001(4) -0.006(4) -0.003(4)
O26 0.014(4) 0.017(4) 0.020(4) 0.000(4) -0.002(4) -0.005(4)
O27 0.021(5) 0.032(5) 0.023(5) 0.009(4) -0.011(4) -0.021(4)
O28 0.007(4) 0.018(4) 0.010(4) 0.002(3) -0.006(3) -0.002(3)
O29 0.017(4) 0.010(4) 0.022(4) 0.004(3) -0.008(4) -0.006(3)
O30 0.012(4) 0.007(4) 0.018(4) 0.001(3) -0.007(3) -0.003(3)
O31 0.010(4) 0.004(4) 0.014(4) 0.002(3) -0.006(3) 0.001(3)
O32 0.019(5) 0.014(4) 0.019(4) -0.002(3) -0.004(4) -0.005(4)
O33 0.012(4) 0.017(4) 0.022(4) 0.011(3) -0.003(3) -0.011(3)
O34 0.008(4) 0.007(4) 0.019(4) -0.001(3) -0.003(3) 0.004(3)
O35 0.013(4) 0.013(4) 0.029(5) 0.009(4) -0.013(4) -0.002(3)
O36 0.010(4) 0.016(4) 0.014(4) -0.001(3) -0.002(3) -0.001(3)
O37 0.019(4) 0.019(4) 0.015(4) 0.005(3) -0.005(4) -0.008(4)
O38 0.022(5) 0.014(4) 0.013(4) 0.002(3) -0.003(4) -0.010(4)
O39 0.013(4) 0.016(4) 0.037(5) 0.006(4) -0.010(4) -0.007(4)
O40 0.011(4) 0.015(4) 0.022(4) -0.003(4) -0.004(4) -0.004(3)
N1 0.029(6) 0.024(5) 0.016(5) 0.001(4) -0.014(5) -0.013(5)
N2 0.065(10) 0.032(6) 0.037(6) -0.004(5) -0.006(7) -0.009(7)
C1 0.032(6) 0.015(5) 0.013(5) -0.002(4) -0.003(5) -0.002(5)
N3 0.065(9) 0.037(6) 0.022(5) 0.004(5) -0.018(6) -0.027(7)
C2 0.082(12) 0.027(6) 0.015(6) 0.005(5) -0.008(7) -0.018(8)
C3 0.083(9) 0.047(8) 0.037(7) 0.003(6) -0.004(7) -0.035(7)
C4 0.070(7) 0.035(7) 0.023(6) 0.006(5) -0.011(6) -0.020(6)
C5 0.056(9) 0.053(11) 0.034(8) -0.004(7) -0.020(7) -0.004(8)
C6 0.050(7) 0.045(10) 0.024(7) -0.015(7) -0.005(7) -0.005(7)
C7 0.047(7) 0.030(8) 0.015(6) -0.005(5) 0.001(6) -0.007(7)
C8 0.052(8) 0.031(8) 0.031(8) -0.009(6) 0.004(6) -0.001(7)
C9 0.073(8) 0.029(8) 0.016(7) -0.004(6) 0.004(7) -0.008(7)
C10 0.032(8) 0.030(8) 0.032(8) -0.005(6) 0.015(7) -0.011(7)
N16 0.024(6) 0.026(5) 0.014(5) -0.001(4) -0.006(4) -0.012(5)
C31 0.027(7) 0.026(6) 0.025(7) -0.004(5) -0.001(5) -0.010(6)
N17 0.031(6) 0.028(5) 0.026(6) 0.003(4) 0.001(5) -0.012(5)
N25 0.022(6) 0.025(5) 0.023(5) 0.002(4) -0.001(4) -0.007(5)
C32 0.023(7) 0.025(5) 0.014(6) 0.003(5) -0.007(5) -0.002(5)
N4 0.018(5) 0.016(5) 0.027(6) 0.001(4) -0.014(5) -0.005(4)
C13 0.015(5) 0.021(5) 0.023(5) -0.002(4) -0.008(4) -0.002(4)
N5 0.021(6) 0.024(6) 0.023(5) -0.003(4) -0.008(4) -0.010(5)
N6 0.009(5) 0.019(5) 0.027(5) 0.000(4) -0.004(4) -0.003(4)
C14 0.023(7) 0.027(7) 0.023(6) 0.004(5) -0.006(5) -0.018(6)
C15 0.027(7) 0.022(7) 0.029(7) 0.008(6) -0.016(6) -0.013(6)
C16 0.015(6) 0.024(6) 0.027(7) 0.001(6) -0.006(5) -0.008(4)
C17 0.018(5) 0.021(6) 0.038(8) 0.000(6) -0.006(6) -0.010(5)
C18 0.020(6) 0.032(6) 0.043(8) 0.022(6) -0.013(6) -0.020(5)
C19 0.014(6) 0.038(7) 0.024(7) 0.007(6) 0.000(5) -0.010(5)
C20 0.022(6) 0.037(7) 0.039(8) -0.007(7) 0.004(7) -0.004(6)
C21 0.028(7) 0.018(6) 0.057(10) 0.004(7) -0.004(7) -0.008(5)
C22 0.030(6) 0.037(7) 0.040(7) 0.024(6) -0.019(5) -0.017(5)
N8 0.020(5) 0.022(6) 0.033(6) 0.009(4) -0.020(4) -0.007(4)
C23 0.018(6) 0.034(8) 0.033(6) 0.018(6) -0.007(5) -0.002(5)
N7 0.016(5) 0.028(6) 0.039(5) 0.013(5) -0.015(5) -0.012(4)
N9 0.027(6) 0.031(6) 0.045(6) -0.001(5) -0.018(5) -0.004(5)
C24 0.025(7) 0.029(8) 0.032(6) -0.003(5) -0.010(5) -0.004(6)
N10 0.024(6) 0.028(6) 0.022(6) 0.003(5) -0.010(5) -0.005(4)
C37 0.032(7) 0.044(7) 0.017(7) 0.009(6) -0.015(6) -0.015(6)
N11 0.026(6) 0.059(7) 0.022(6) 0.007(6) -0.014(5) -0.017(6)
N12 0.043(8) 0.049(6) 0.051(8) 0.014(7) -0.034(7) -0.005(6)
C38 0.038(9) 0.036(6) 0.049(9) 0.009(7) -0.027(7) -0.011(6)
C39 0.037(9) 0.094(14) 0.044(10) 0.011(9) -0.021(8) -0.042(10)
C40 0.033(9) 0.059(11) 0.034(8) 0.008(8) -0.022(7) -0.021(8)
C53 0.117(11) 0.084(10) 0.077(10) 0.005(8) -0.011(8) -0.030(8)
C54 0.115(11) 0.077(10) 0.065(10) 0.010(8) -0.006(8) -0.034(8)
N13 0.020(5) 0.015(5) 0.025(5) 0.005(4) -0.008(4) -0.007(4)
C26 0.036(7) 0.041(9) 0.023(7) 0.017(6) -0.003(6) -0.019(7)
N14 0.037(7) 0.023(6) 0.026(6) 0.005(4) -0.001(5) -0.015(5)
N15 0.030(6) 0.031(6) 0.031(6) 0.004(5) -0.003(5) -0.015(5)
C25 0.014(6) 0.014(6) 0.048(8) 0.003(5) -0.003(5) -0.002(5)
C27 0.082(13) 0.050(10) 0.028(8) 0.019(8) -0.010(9) -0.037(10)
C28 0.050(10) 0.052(10) 0.017(7) 0.012(7) 0.000(7) -0.030(9)
C29 0.047(11) 0.066(12) 0.040(10) -0.006(9) -0.012(8) -0.031(10)
C30 0.050(11) 0.066(12) 0.038(10) 0.004(9) -0.007(9) -0.007(9)
N19 0.031(6) 0.020(6) 0.027(6) 0.009(5) -0.013(5) -0.006(5)
C41 0.059(11) 0.037(9) 0.056(10) 0.014(7) -0.036(8) -0.027(8)
N20 0.069(10) 0.068(10) 0.048(8) 0.015(7) -0.019(7) -0.049(8)
N21 0.072(10) 0.039(7) 0.038(7) -0.001(5) -0.005(6) -0.038(7)
C42 0.064(11) 0.021(7) 0.038(8) 0.010(6) -0.018(7) -0.021(7)
C43 0.094(15) 0.046(11) 0.043(10) 0.014(8) 0.000(10) -0.047(11)
C44 0.061(8) 0.037(7) 0.033(7) 0.015(6) -0.018(6) -0.027(6)
C45 0.070(12) 0.045(10) 0.030(8) 0.021(7) -0.020(8) -0.033(9)
C46 0.060(8) 0.032(7) 0.035(7) 0.001(5) -0.012(6) -0.030(6)
N22 0.032(6) 0.026(6) 0.019(5) 0.005(4) -0.011(5) -0.006(4)
C47 0.050(10) 0.066(12) 0.057(11) -0.034(9) -0.039(9) 0.026(8)
N23 0.054(8) 0.053(9) 0.027(7) -0.015(6) -0.019(6) 0.011(6)
N24 0.027(6) 0.030(6) 0.029(6) -0.008(5) -0.010(5) -0.001(5)
C48 0.028(7) 0.039(8) 0.021(7) -0.005(6) -0.015(6) 0.007(6)
C49 0.026(6) 0.038(7) 0.037(7) -0.012(6) 0.005(6) -0.003(5)
C50 0.021(8) 0.041(9) 0.025(8) 0.001(7) -0.013(6) 0.007(7)
C51 0.040(10) 0.043(11) 0.044(10) -0.009(8) 0.015(8) 0.007(8)
C52 0.042(10) 0.064(12) 0.023(8) -0.010(8) 0.004(7) -0.002(9)
O1W 0.019(5) 0.017(5) 0.033(5) -0.011(4) -0.004(4) 0.007(4)
O2W 0.061(7) 0.045(6) 0.021(5) -0.005(5) 0.004(5) -0.027(6)
O3W 0.096(9) 0.127(9) 0.094(9) -0.015(8) -0.028(7) -0.043(7)

loop_
_atom_type_symbol
_atom_type_description
_atom_type_scat_dispersion_real
_atom_type_scat_dispersion_imag
_atom_type_scat_source
C C 0.0033 0.0016 'International Tables Vol C Tables 4.2.6.8 and 6.1.1.4'
H H 0.0000 0.0000 'International Tables Vol C Tables 4.2.6.8 and 6.1.1.4'
N N 0.0061 0.0033 'International Tables Vol C Tables 4.2.6.8 and 6.1.1.4'
O O 0.0106 0.0060 'International Tables Vol C Tables 4.2.6.8 and 6.1.1.4'
W W -0.8490 6.8722 'International Tables Vol C Tables 4.2.6.8 and 6.1.1.4'
B B 0.0013 0.0007 'International Tables Vol C Tables 4.2.6.8 and 6.1.1.4'
Co Co 0.3494 0.9721 'International Tables Vol C Tables 4.2.6.8 and 6.1.1.4'

loop_
_geom_angle_atom_site_label_1
_geom_angle_atom_site_label_2
_geom_angle_atom_site_label_3
_geom_angle
_geom_angle_site_symmetry_1
_geom_angle_site_symmetry_3
O39 Co1 N1 91.6(3) 1_655 .
O39 Co1 N4 174.7(3) 1_655 .
N1 Co1 N4 93.4(3) . .
O39 Co1 O4 84.3(3) 1_655 .
N1 Co1 O4 89.3(3) . .
N4 Co1 O4 94.1(3) . .
O39 Co1 N8 89.4(3) 1_655 1_655
N1 Co1 N8 98.1(3) . 1_655
N4 Co1 N8 91.5(3) . 1_655
O4 Co1 N8 170.5(3) . 1_655
O39 Co1 O2W 87.8(3) 1_655 .
N1 Co1 O2W 171.7(4) . .
N4 Co1 O2W 87.0(3) . .
O4 Co1 O2W 82.5(4) . .
N8 Co1 O2W 90.2(4) 1_655 .
O1W Co2 N10 87.8(3) . .
O1W Co2 N13 88.7(3) . .
N10 Co2 N13 94.4(3) . .
O1W Co2 O35 89.0(3) . .
N10 Co2 O35 174.4(3) . .
N13 Co2 O35 90.1(3) . .
O1W Co2 N16 175.5(3) . 2_766
N10 Co2 N16 96.6(3) . 2_766
N13 Co2 N16 92.1(3) . 2_766
O35 Co2 N16 86.6(3) . 2_766
O1W Co2 O27 93.7(3) . 1_455
N10 Co2 O27 90.8(3) . 1_455
N13 Co2 O27 174.4(3) . 1_455
O35 Co2 O27 84.9(3) . 1_455
N16 Co2 O27 85.1(3) 2_766 1_455
N19 Co3 N19 180.0 2_767 .
N19 Co3 N22 89.1(3) 2_767 2_767
N19 Co3 N22 90.9(3) . 2_767
N19 Co3 N22 90.9(3) 2_767 .
N19 Co3 N22 89.1(3) . .
N22 Co3 N22 180.0(4) 2_767 .
N19 Co3 O9 87.4(3) 2_767 2_767
N19 Co3 O9 92.6(3) . 2_767
N22 Co3 O9 87.0(3) 2_767 2_767
N22 Co3 O9 93.0(3) . 2_767
N19 Co3 O9 92.6(3) 2_767 .
N19 Co3 O9 87.4(3) . .
N22 Co3 O9 93.0(3) 2_767 .
N22 Co3 O9 87.0(3) . .
O9 Co3 O9 180.000 2_767 .
O20 B1 O28 110.2(9) . .
O20 B1 O30 108.4(8) . .
O28 B1 O30 110.0(9) . .
O20 B1 O31 110.5(9) . .
O28 B1 O31 109.2(8) . .
O30 B1 O31 108.5(8) . .
O5 W1 O29 102.4(4) . .
O5 W1 O25 101.2(4) . .
O29 W1 O25 85.3(3) . .
O5 W1 O7 99.5(4) . .
O29 W1 O7 158.1(3) . .
O25 W1 O7 88.5(3) . .
O5 W1 O11 100.6(4) . .
O29 W1 O11 89.4(3) . .
O25 W1 O11 158.2(3) . .
O7 W1 O11 88.6(3) . .
O5 W1 O30 172.0(3) . .
O29 W1 O30 84.1(3) . .
O25 W1 O30 83.9(3) . .
O7 W1 O30 74.3(3) . .
O11 W1 O30 74.5(3) . .
O9 W2 O37 98.1(3) . .
O9 W2 O38 98.8(3) . .
O37 W2 O38 87.9(3) . .
O9 W2 O16 99.0(3) . .
O37 W2 O16 90.0 . .
O38 W2 O16 162.2(3) . .
O9 W2 O11 99.4(3) . .
O37 W2 O11 162.4(3) . .
O38 W2 O11 88.4(3) . .
O16 W2 O11 88.2(3) . .
O9 W2 O30 174.3(3) . .
O37 W2 O30 85.1(3) . .
O38 W2 O30 86.0(3) . .
O16 W2 O30 76.2(3) . .
O11 W2 O30 77.5(3) . .
O13 W3 O10 98.2(4) . .
O13 W3 O14 99.5(4) . .
O10 W3 O14 88.4(3) . .
O13 W3 O36 101.2(4) . .
O10 W3 O36 160.6(3) . .
O14 W3 O36 89.5(3) . .
O13 W3 O38 100.2(4) . .
O10 W3 O38 89.1(3) . .
O14 W3 O38 160.3(3) . .
O36 W3 O38 86.4(3) . .
O13 W3 O31 172.0(3) . .
O10 W3 O31 75.6(3) . .
O14 W3 O31 75.7(3) . .
O36 W3 O31 85.2(3) . .
O38 W3 O31 84.8(3) . .
O8 W4 O23 100.9(3) . .
O8 W4 O33 100.8(4) . .
O23 W4 O33 89.4(3) . .
O8 W4 O34 100.4(3) . .
O23 W4 O34 158.7(3) . .
O33 W4 O34 86.9(3) . .
O8 W4 O22 99.6(4) . .
O23 W4 O22 88.2(3) . .
O33 W4 O22 159.6(3) . .
O34 W4 O22 88.0(3) . .
O8 W4 O20 173.0(3) . .
O23 W4 O20 74.4(3) . .
O33 W4 O20 84.4(3) . .
O34 W4 O20 84.4(3) . .
O22 W4 O20 75.4(3) . .
O39 W5 O32 100.5(4) . .
O39 W5 O29 101.0(3) . .
O32 W5 O29 88.7(3) . .
O39 W5 O18 97.1(3) . .
O32 W5 O18 90.5(3) . .
O29 W5 O18 161.7(3) . .
O39 W5 O10 97.9(3) . .
O32 W5 O10 161.5(3) . .
O29 W5 O10 88.6(3) . .
O18 W5 O10 86.4(3) . .
O39 W5 O31 170.4(3) . .
O32 W5 O31 86.3(3) . .
O29 W5 O31 85.8(3) . .
O18 W5 O31 76.0(3) . .
O10 W5 O31 75.3(3) . .
O2 W6 O40 100.3(4) . .
O2 W6 O6 99.3(4) . .
O40 W6 O6 89.4(3) . .
O2 W6 O33 101.5(4) . .
O40 W6 O33 86.8(3) . .
O6 W6 O33 159.3(3) . .
O2 W6 O12 98.5(4) . .
O40 W6 O12 161.2(3) . .
O6 W6 O12 88.1(3) . .
O33 W6 O12 88.9(3) . .
O2 W6 O28 171.7(3) . .
O40 W6 O28 85.5(3) . .
O6 W6 O28 74.8(3) . .
O33 W6 O28 84.6(3) . .
O12 W6 O28 75.9(3) . .
O35 W7 O34 99.2(3) . .
O35 W7 O40 99.9(4) . .
O34 W7 O40 88.2(3) . .
O35 W7 O18 99.7(3) . .
O34 W7 O18 161.1(3) . .
O40 W7 O18 89.8(3) . .
O35 W7 O14 98.5(4) . .
O34 W7 O14 88.6(3) . .
O40 W7 O14 161.6(3) . .
O18 W7 O14 87.4(3) . .
O35 W7 O31 172.8(3) . .
O34 W7 O31 85.1(3) . .
O40 W7 O31 85.8(3) . .
O18 W7 O31 76.0(3) . .
O14 W7 O31 75.8(3) . .
O15 W8 O36 100.5(4) . .
O15 W8 O22 100.5(4) . .
O36 W8 O22 90.2(3) . .
O15 W8 O37 98.4(4) . .
O36 W8 O37 86.8(3) . .
O22 W8 O37 161.1(3) . .
O15 W8 O19 98.1(4) . .
O36 W8 O19 161.1(3) . .
O22 W8 O19 89.2(3) . .
O37 W8 O19 87.7(3) . .
O15 W8 O20 172.6(3) . .
O36 W8 O20 86.5(3) . .
O22 W8 O20 76.8(3) . .
O37 W8 O20 84.4(3) . .
O19 W8 O20 75.0(3) . .
O1 W9 O12 99.6(4) . .
O1 W9 O24 100.5(4) . .
O12 W9 O24 160.0(3) . .
O1 W9 O26 100.1(4) . .
O12 W9 O26 90.2(3) . .
O24 W9 O26 85.8(3) . .
O1 W9 O3 100.3(4) . .
O12 W9 O3 89.6(3) . .
O24 W9 O3 87.4(3) . .
O26 W9 O3 159.3(3) . .
O1 W9 O28 174.0(3) . .
O12 W9 O28 76.3(3) . .
O24 W9 O28 83.7(3) . .
O26 W9 O28 84.4(3) . .
O3 W9 O28 75.5(3) . .
O27 W10 O26 99.7(3) . .
O27 W10 O19 98.4(3) . .
O26 W10 O19 161.8(3) . .
O27 W10 O23 97.4(3) . .
O26 W10 O23 89.7(3) . .
O19 W10 O23 89.0(3) . .
O27 W10 O21 100.6(4) . .
O26 W10 O21 86.2(3) . .
O19 W10 O21 89.4(3) . .
O23 W10 O21 162.0(3) . .
O27 W10 O20 171.6(3) . .
O26 W10 O20 85.5(3) . .
O19 W10 O20 76.6(3) . .
O23 W10 O20 76.0(3) . .
O21 W10 O20 86.2(3) . .
O4 W11 O24 100.2(4) . .
O4 W11 O7 96.6(3) . .
O24 W11 O7 90.6(3) . .
O4 W11 O21 100.1(3) . .
O24 W11 O21 87.6(3) . .
O7 W11 O21 163.2(3) . .
O4 W11 O16 97.5(4) . .
O24 W11 O16 162.3(3) . .
O7 W11 O16 87.9(3) . .
O21 W11 O16 88.7(3) . .
O4 W11 O30 170.9(3) . .
O24 W11 O30 86.7(3) . .
O7 W11 O30 77.3(3) . .
O21 W11 O30 85.9(3) . .
O16 W11 O30 75.8(3) . .
O17 W12 O25 102.0(4) . .
O17 W12 O3 99.5(4) . .
O25 W12 O3 90.9(3) . .
O17 W12 O6 98.2(4) . .
O25 W12 O6 159.6(3) . .
O3 W12 O6 88.1(3) . .
O17 W12 O32 100.2(4) . .
O25 W12 O32 86.2(3) . .
O3 W12 O32 160.3(3) . .
O6 W12 O32 87.9(3) . .
O17 W12 O28 171.2(4) . .
O25 W12 O28 85.5(3) . .
O3 W12 O28 75.7(3) . .
O6 W12 O28 74.5(3) . .
O32 W12 O28 84.7(3) . .
W12 O3 W9 120.1(4) . .
W11 O4 Co1 153.6(5) . .
W6 O6 W12 121.6(4) . .
W11 O7 W1 120.1(4) . .
W2 O9 Co3 174.3(5) . .
W3 O10 W5 119.9(4) . .
W2 O11 W1 119.7(4) . .
W9 O12 W6 119.2(4) . .
W3 O14 W7 119.8(4) . .
W2 O16 W11 117.8(4) . .
W7 O18 W5 119.2(4) . .
W10 O19 W8 119.0(4) . .
B1 O20 W10 127.1(6) . .
B1 O20 W8 126.3(6) . .
W10 O20 W8 89.2(2) . .
B1 O20 W4 125.3(6) . .
W10 O20 W4 88.7(2) . .
W8 O20 W4 88.1(2) . .
W11 O21 W10 146.0(4) . .
W8 O22 W4 119.7(4) . .
W4 O23 W10 120.9(4) . .
W11 O24 W9 149.2(5) . .
W12 O25 W1 151.5(5) . .
W10 O26 W9 150.3(4) . .
W10 O27 Co2 150.9(5) . 1_655
B1 O28 W6 125.8(6) . .
B1 O28 W9 126.3(6) . .
W6 O28 W9 88.5(2) . .
B1 O28 W12 126.4(6) . .
W6 O28 W12 89.0(2) . .
W9 O28 W12 88.6(2) . .
W5 O29 W1 149.0(4) . .
B1 O30 W11 125.6(6) . .
B1 O30 W2 127.1(6) . .
W11 O30 W2 90.2(2) . .
B1 O30 W1 125.4(6) . .
W11 O30 W1 88.2(2) . .
W2 O30 W1 88.3(2) . .
B1 O31 W5 126.2(6) . .
B1 O31 W7 125.4(6) . .
W5 O31 W7 88.9(2) . .
B1 O31 W3 126.5(6) . .
W5 O31 W3 89.3(2) . .
W7 O31 W3 88.6(2) . .
W5 O32 W12 147.5(4) . .
W4 O33 W6 149.8(4) . .
W7 O34 W4 148.5(4) . .
W7 O35 Co2 150.8(5) . .
W8 O36 W3 149.2(4) . .
W2 O37 W8 147.9(4) . .
W2 O38 W3 147.8(4) . .
W5 O39 Co1 167.6(5) . 1_455
W7 O40 W6 147.9(4) . .
C2 N1 N2 108.0 . .
C2 N1 Co1 123.4(4) . .
N2 N1 Co1 128.5(4) . .
N1 N2 C1 108.0 . .
N2 C1 N3 108.0 . .
N2 C1 H1 126.0 . .
N3 C1 H1 126.0 . .
C1 N3 C2 108.0 . .
C1 N3 C3 122.2(8) . .
C2 N3 C3 129.8(8) . .
N1 C2 N3 108.0 . .
N1 C2 H2 126.0 . .
N3 C2 H2 126.0 . .
N3 C3 C4 112.7(9) . .
N3 C3 H3A 109.0 . .
C4 C3 H3A 109.0 . .
N3 C3 H3B 109.0 . .
C4 C3 H3B 109.0 . .
H3A C3 H3B 107.8 . .
C5 C4 C9 120.0 . .
C5 C4 C3 119.2(10) . .
C9 C4 C3 120.8(10) . .
C4 C5 C6 120.0 . .
C4 C5 H5 120.0 . .
C6 C5 H5 120.0 . .
C7 C6 C5 120.0 . .
C7 C6 H6 120.0 . .
C5 C6 H6 120.0 . .
C8 C7 C6 120.0 . .
C8 C7 C10 117.8(7) . .
C6 C7 C10 122.2(7) . .
C9 C8 C7 120.0 . .
C9 C8 H8 120.0 . .
C7 C8 H8 120.0 . .
C8 C9 C4 120.0 . .
C8 C9 H9 120.0 . .
C4 C9 H9 120.0 . .
N25 C10 C7 113.0(8) . .
N25 C10 H10A 109.0 . .
C7 C10 H10A 109.0 . .
N25 C10 H10B 109.0 . .
C7 C10 H10B 109.0 . .
H10A C10 H10B 107.8 . .
C31 N16 C32 108.0 . .
C31 N16 Co2 125.9(4) . 2_766
C32 N16 Co2 125.5(4) . 2_766
N16 C31 N17 108.0 . .
N16 C31 H31 126.0 . .
N17 C31 H31 126.0 . .
N25 N17 C31 108.0 . .
N17 N25 C32 108.0 . .
N17 N25 C10 122.6(7) . .
C32 N25 C10 129.0(7) . .
N16 C32 N25 108.0 . .
N16 C32 H32 126.0 . .
N25 C32 H32 126.0 . .
C13 N4 C14 108.0 . .
C13 N4 Co1 132.1(4) . .
C14 N4 Co1 119.9(4) . .
N5 C13 N4 108.0 . .
N5 C13 H13 126.0 . .
N4 C13 H13 126.0 . .
C13 N5 N6 108.0 . .
N5 N6 C14 108.0 . .
N5 N6 C15 123.3(6) . .
C14 N6 C15 128.3(7) . .
N4 C14 N6 108.0 . .
N4 C14 H14 126.0 . .
N6 C14 H14 126.0 . .
N6 C15 C16 109.6(7) . .
N6 C15 H15A 109.7 . .
C16 C15 H15A 109.7 . .
N6 C15 H15B 109.7 . .
C16 C15 H15B 109.7 . .
H15A C15 H15B 108.2 . .
C17 C16 C21 120.0 . .
C17 C16 C15 120.7(7) . .
C21 C16 C15 119.2(6) . .
C16 C17 C18 120.0 . .
C16 C17 H17 120.0 . .
C18 C17 H17 120.0 . .
C17 C18 C19 120.0 . .
C17 C18 H18 120.0 . .
C19 C18 H18 120.0 . .
C20 C19 C18 120.0 . .
C20 C19 C22 119.9(8) . .
C18 C19 C22 120.1(8) . .
C19 C20 C21 120.0 . .
C19 C20 H20 120.0 . .
C21 C20 H20 120.0 . .
C20 C21 C16 120.0 . .
C20 C21 H21 120.0 . .
C16 C21 H21 120.0 . .
N7 C22 C19 110.3(8) . .
N7 C22 H22A 109.6 . .
C19 C22 H22A 109.6 . .
N7 C22 H22B 109.6 . .
C19 C22 H22B 109.6 . .
H22A C22 H22B 108.1 . .
C23 N8 C24 108.0 . .
C23 N8 Co1 123.6(5) . 1_455
C24 N8 Co1 127.5(5) . 1_455
N7 C23 N8 108.0 . .
N7 C23 H23 126.0 . .
N8 C23 H23 126.0 . .
C23 N7 N9 108.0 . .
C23 N7 C22 128.3(8) . .
N9 N7 C22 123.4(8) . .
C24 N9 N7 108.0 . .
N9 C24 N8 108.0 . .
N9 C24 H24 126.0 . .
N8 C24 H24 126.0 . .
C37 N10 C38 108.0 . .
C37 N10 Co2 128.3(5) . .
C38 N10 Co2 123.2(5) . .
N10 C37 N11 108.0 . .
N10 C37 H37 126.0 . .
N11 C37 H37 126.0 . .
C37 N11 N12 108.0 . .
C37 N11 C39 126.9(10) . .
N12 N11 C39 124.9(10) . .
C38 N12 N11 108.0 . .
N12 C38 N10 108.0 . .
N12 C38 H38 126.0 . .
N10 C38 H38 126.0 . .
N11 C39 C40 111.2(10) . .
N11 C39 H39A 109.4 . .
C40 C39 H39A 109.4 . .
N11 C39 H39B 109.4 . .
C40 C39 H39B 109.4 . .
H39A C39 H39B 108.0 . .
C54 C40 C53 112.5(15) . .
C54 C40 C39 121.4(16) . .
C53 C40 C39 126.0(17) . .
C54 C53 C40 125.5(19) 2_576 .
C54 C53 H53 117.2 2_576 .
C40 C53 H53 117.2 . .
C53 C54 C40 121.7(18) 2_576 .
C53 C54 H54 119.1 2_576 .
C40 C54 H54 119.1 . .
C26 N13 C25 108.0 . .
C26 N13 Co2 124.2(4) . .
C25 N13 Co2 126.2(4) . .
N13 C26 N14 108.0 . .
N13 C26 H26 126.0 . .
N14 C26 H26 126.0 . .
N15 N14 C26 108.0 . .
N15 N14 C27 123.0(9) . .
C26 N14 C27 128.0(9) . .
N14 N15 C25 108.0 . .
N13 C25 N15 108.0 . .
N13 C25 H25 126.0 . .
N15 C25 H25 126.0 . .
N14 C27 C28 106.9(10) . .
N14 C27 H27A 110.3 . .
C28 C27 H27A 110.3 . .
N14 C27 H27B 110.3 . .
C28 C27 H27B 110.3 . .
H27A C27 H27B 108.6 . .
C30 C28 C29 119.0(13) . .
C30 C28 C27 119.4(14) . .
C29 C28 C27 121.3(14) . .
C28 C29 C30 121.6(13) . 2_676
C28 C29 H29 119.2 . .
C30 C29 H29 119.2 2_676 .
C28 C30 C29 119.4(14) . 2_676
C28 C30 H30 120.3 . .
C29 C30 H30 120.3 2_676 .
C42 N19 C41 108.0 . .
C42 N19 Co3 124.6(5) . .
C41 N19 Co3 127.4(5) . .
N20 C41 N19 108.0 . .
N20 C41 H41 126.0 . .
N19 C41 H41 126.0 . .
C41 N20 N21 108.0 . .
C42 N21 N20 108.0 . .
C42 N21 C43 130.3(10) . .
N20 N21 C43 121.7(10) . .
N19 C42 N21 108.0 . .
N19 C42 H42 126.0 . .
N21 C42 H42 126.0 . .
N21 C43 C44 111.6(10) . .
N21 C43 H43A 109.3 . .
C44 C43 H43A 109.3 . .
N21 C43 H43B 109.3 . .
C44 C43 H43B 109.3 . .
H43A C43 H43B 108.0 . .
C46 C44 C45 116.8(12) . .
C46 C44 C43 122.8(13) . .
C45 C44 C43 120.3(13) . .
C46 C45 C44 119.2(14) 2_757 .
C46 C45 H45 120.4 2_757 .
C44 C45 H45 120.4 . .
C45 C46 C44 124.0(12) 2_757 .
C45 C46 H46 118.0 2_757 .
C44 C46 H46 118.0 . .
C47 N22 C48 108.0 . .
C47 N22 Co3 121.0(5) . .
C48 N22 Co3 131.0(5) . .
N22 C47 N23 108.0 . .
N22 C47 H47 126.0 . .
N23 C47 H47 126.0 . .
N24 N23 C47 108.0 . .
C48 N24 N23 108.0 . .
C48 N24 C49 131.4(8) . .
N23 N24 C49 120.4(8) . .
N24 C48 N22 108.0 . .
N24 C48 H48 126.0 . .
N22 C48 H48 126.0 . .
N24 C49 C50 111.6(10) . .
N24 C49 H49A 109.3 . .
C50 C49 H49A 109.3 . .
N24 C49 H49B 109.3 . .
C50 C49 H49B 109.3 . .
H49A C49 H49B 108.0 . .
C51 C50 C52 117.2(12) . .
C51 C50 C49 121.4(13) . .
C52 C50 C49 121.4(12) . .
C52 C51 C50 120.8(13) 2_857 .
C52 C51 H51 119.6 2_857 .
C50 C51 H51 119.6 . .
C51 C52 C50 121.9(13) 2_857 .
C51 C52 H52 119.0 2_857 .
C50 C52 H52 119.0 . .
Co2 O1W H1AW 113.4 . .
Co2 O1W H1BW 135.6 . .
H1AW O1W H1BW 107.7 . .
Co1 O2W H2AW 119.8 . .
Co1 O2W H2BW 128.9 . .
H2AW O2W H2BW 107.7 . .
H3WA O3W H3WB 110.9(19) . .

loop_
_geom_bond_atom_site_label_1
_geom_bond_atom_site_label_2
_geom_bond_distance
_geom_bond_site_symmetry_2
Co1 O39 2.084(7) 1_655
Co1 N1 2.094(6) .
Co1 N4 2.105(6) .
Co1 O4 2.125(8) .
Co1 N8 2.126(6) 1_655
Co1 O2W 2.174(9) .
Co2 O1W 2.067(8) .
Co2 N10 2.096(6) .
Co2 N13 2.113(6) .
Co2 O35 2.117(8) .
Co2 N16 2.136(6) 2_766
Co2 O27 2.167(8) 1_455
Co3 N19 2.108(6) 2_767
Co3 N19 2.108(6) .
Co3 N22 2.116(6) 2_767
Co3 N22 2.116(6) .
Co3 O9 2.147(8) 2_767
Co3 O9 2.147(8) .
B1 O20 1.501(14) .
B1 O28 1.524(14) .
B1 O30 1.528(14) .
B1 O31 1.530(14) .
W1 O5 1.710(8) .
W1 O29 1.906(8) .
W1 O25 1.912(8) .
W1 O7 1.918(8) .
W1 O11 1.929(8) .
W1 O30 2.436(7) .
W2 O9 1.731(8) .
W2 O37 1.886(8) .
W2 O38 1.897(8) .
W2 O16 1.910(7) .
W2 O11 1.912(8) .
W2 O30 2.328(7) .
W3 O13 1.710(8) .
W3 O10 1.890(7) .
W3 O14 1.899(8) .
W3 O36 1.909(7) .
W3 O38 1.912(8) .
W3 O31 2.372(7) .
W4 O8 1.689(8) .
W4 O23 1.893(7) .
W4 O33 1.894(8) .
W4 O34 1.908(7) .
W4 O22 1.933(7) .
W4 O20 2.392(7) .
W5 O39 1.710(7) .
W5 O32 1.862(8) .
W5 O29 1.874(8) .
W5 O18 1.914(8) .
W5 O10 1.941(8) .
W5 O31 2.348(7) .
W6 O2 1.707(8) .
W6 O40 1.902(7) .
W6 O6 1.902(8) .
W6 O33 1.904(8) .
W6 O12 1.932(8) .
W6 O28 2.364(7) .
W7 O35 1.733(7) .
W7 O34 1.885(7) .
W7 O40 1.891(8) .
W7 O18 1.903(7) .
W7 O14 1.918(7) .
W7 O31 2.355(7) .
W8 O15 1.703(8) .
W8 O36 1.885(7) .
W8 O22 1.892(8) .
W8 O37 1.916(8) .
W8 O19 1.925(7) .
W8 O20 2.366(7) .
W9 O1 1.695(8) .
W9 O12 1.898(8) .
W9 O24 1.906(8) .
W9 O26 1.911(8) .
W9 O3 1.922(8) .
W9 O28 2.369(7) .
W10 O27 1.707(7) .
W10 O26 1.883(8) .
W10 O19 1.896(8) .
W10 O23 1.897(7) .
W10 O21 1.915(8) .
W10 O20 2.323(7) .
W11 O4 1.728(8) .
W11 O24 1.878(8) .
W11 O7 1.907(8) .
W11 O21 1.910(8) .
W11 O16 1.940(8) .
W11 O30 2.325(7) .
W12 O17 1.711(8) .
W12 O25 1.877(8) .
W12 O3 1.903(8) .
W12 O6 1.903(8) .
W12 O32 1.921(8) .
W12 O28 2.374(7) .
O27 Co2 2.167(7) 1_655
O39 Co1 2.084(7) 1_455
N1 C2 1.366(4) .
N1 N2 1.366(4) .
N2 C1 1.366(4) .
C1 N3 1.366(4) .
C1 H1 0.9300 .
N3 C2 1.366(4) .
N3 C3 1.462(9) .
C2 H2 0.9300 .
C3 C4 1.485(9) .
C3 H3A 0.9700 .
C3 H3B 0.9700 .
C4 C5 1.384(3) .
C4 C9 1.384(3) .
C5 C6 1.384(3) .
C5 H5 0.9300 .
C6 C7 1.384(3) .
C6 H6 0.9300 .
C7 C8 1.384(3) .
C7 C10 1.487(9) .
C8 C9 1.384(3) .
C8 H8 0.9300 .
C9 H9 0.9300 .
C10 N25 1.451(8) .
C10 H10A 0.9700 .
C10 H10B 0.9700 .
N16 C31 1.370(4) .
N16 C32 1.370(4) .
N16 Co2 2.136(6) 2_766
C31 N17 1.370(4) .
C31 H31 0.9300 .
N17 N25 1.370(4) .
N25 C32 1.370(4) .
C32 H32 0.9300 .
N4 C13 1.367(3) .
N4 C14 1.367(3) .
C13 N5 1.367(3) .
C13 H13 0.9300 .
N5 N6 1.367(3) .
N6 C14 1.367(3) .
N6 C15 1.456(8) .
C14 H14 0.9300 .
C15 C16 1.474(8) .
C15 H15A 0.9700 .
C15 H15B 0.9700 .
C16 C17 1.390(3) .
C16 C21 1.390(3) .
C17 C18 1.390(3) .
C17 H17 0.9300 .
C18 C19 1.390(3) .
C18 H18 0.9300 .
C19 C20 1.390(3) .
C19 C22 1.480(8) .
C20 C21 1.390(3) .
C20 H20 0.9300 .
C21 H21 0.9300 .
C22 N7 1.454(8) .
C22 H22A 0.9700 .
C22 H22B 0.9700 .
N8 C23 1.366(4) .
N8 C24 1.366(4) .
N8 Co1 2.126(6) 1_455
C23 N7 1.366(4) .
C23 H23 0.9300 .
N7 N9 1.366(4) .
N9 C24 1.366(4) .
C24 H24 0.9300 .
N10 C37 1.368(4) .
N10 C38 1.368(4) .
C37 N11 1.368(4) .
C37 H37 0.9300 .
N11 N12 1.368(4) .
N11 C39 1.457(8) .
N12 C38 1.368(4) .
C38 H38 0.9300 .
C39 C40 1.467(9) .
C39 H39A 0.9700 .
C39 H39B 0.9700 .
C40 C54 1.371(10) .
C40 C53 1.372(10) .
C53 C54 1.33(2) 2_576
C53 H53 0.9300 .
C54 C53 1.33(2) 2_576
C54 H54 0.9300 .
N13 C26 1.367(4) .
N13 C25 1.367(4) .
C26 N14 1.367(4) .
C26 H26 0.9300 .
N14 N15 1.367(4) .
N14 C27 1.448(8) .
N15 C25 1.367(4) .
C25 H25 0.9300 .
C27 C28 1.465(9) .
C27 H27A 0.9700 .
C27 H27B 0.9700 .
C28 C30 1.399(9) .
C28 C29 1.402(9) .
C29 C30 1.42(2) 2_676
C29 H29 0.9300 .
C30 C29 1.42(2) 2_676
C30 H30 0.9300 .
N19 C42 1.372(4) .
N19 C41 1.372(4) .
C41 N20 1.372(4) .
C41 H41 0.9300 .
N20 N21 1.372(4) .
N21 C42 1.372(4) .
N21 C43 1.459(8) .
C42 H42 0.9300 .
C43 C44 1.474(9) .
C43 H43A 0.9700 .
C43 H43B 0.9700 .
C44 C46 1.394(9) .
C44 C45 1.403(9) .
C45 C46 1.366(19) 2_757
C45 H45 0.9300 .
C46 C45 1.366(19) 2_757
C46 H46 0.9300 .
N22 C47 1.371(4) .
N22 C48 1.371(4) .
C47 N23 1.371(4) .
C47 H47 0.9300 .
N23 N24 1.371(4) .
N24 C48 1.371(4) .
N24 C49 1.454(9) .
C48 H48 0.9300 .
C49 C50 1.471(9) .
C49 H49A 0.9700 .
C49 H49B 0.9700 .
C50 C51 1.378(9) .
C50 C52 1.387(9) .
C51 C52 1.37(2) 2_857
C51 H51 0.9300 .
C52 C51 1.37(2) 2_857
C52 H52 0.9300 .
O1W H1AW 0.8501 .
O1W H1BW 0.8501 .
O2W H2AW 0.8500 .
O2W H2BW 0.8500 .
O3W H3WA 0.851(10) .
O3W H3WB 0.850(11) .

loop_
_platon_squeeze_void_nr
_platon_squeeze_void_average_x
_platon_squeeze_void_average_y
_platon_squeeze_void_average_z
_platon_squeeze_void_volume
_platon_squeeze_void_count_electrons
1 0.000 0.500 0.500 143.0 21.0
2 0.247 0.922 0.552 9.9 0.1
3 0.500 0.500 0.000 30.2 6.7
4 0.752 0.078 0.448 9.9 1.2
